data_4109611
loop_
_publ_author_name
'Laura de Quadras'
'Eike B. Bauer'
'Wolfgang Mohr'
'James C. Bohling'
'Thomas B. Peters'
'Jos\'e Miguel Mart\'in-Alvarez'
'Frank Hampel'
'John A. Gladysz'

_publ_section_title
;
 sp Carbon Chains Surrounded by sp3 Carbon Double Helices: Directed
 Syntheses of Wirelike Pt(C\\tbC)nPt Moieties That Are Spanned by Two
 P(CH2)mP Linkages via Alkene Metathesis
;
_journal_name_full 'Journal of the American Chemical Society'
_journal_page_first 8296
_journal_page_last 8309
_journal_paper_doi 10.1021/ja071612n
_journal_volume 129
_journal_year 2007
_chemical_formula_sum 'C108 H120 F10 P4 Pt2'
_chemical_formula_weight 2122.10
_chemical_name_systematic
; 
 ? 
;
_space_group_IT_number 2
_symmetry_cell_setting triclinic
_symmetry_space_group_name_Hall '-P 1'
_symmetry_space_group_name_H-M 'P -1'
_atom_sites_solution_hydrogens geom
_atom_sites_solution_primary direct
_atom_sites_solution_secondary difmap
_audit_creation_method SHELXL-97
_cell_angle_alpha 83.968(1)
_cell_angle_beta 80.358(1)
_cell_angle_gamma 80.128(1)
_cell_formula_units_Z 1
_cell_length_a 11.4000(2)
_cell_length_b 14.3770(3)
_cell_length_c 15.1140(3)
_cell_measurement_reflns_used 10456
_cell_measurement_temperature 173(2)
_cell_volume 2398.55(8)
_computing_cell_refinement DENZO-SMN
_computing_data_collection 'Nonius Collect'
_computing_data_reduction DENZO-SMN
_computing_molecular_graphics 'SHELXTL NT'
_computing_publication_material 'SHELXTL NT'
_computing_structure_refinement 'SHELXL-97 (Sheldrick, 1997)'
_computing_structure_solution 'SHELXS-97 (Sheldrick, 1990)'
_diffrn_ambient_temperature 173(2)
_diffrn_detector_area_resol_mean 9
_diffrn_measured_fraction_theta_full 0.995
_diffrn_measured_fraction_theta_max 0.995
_diffrn_measurement_device_type 'Nonius KappaCCD'
_diffrn_radiation_monochromator graphite
_diffrn_radiation_source 'fine-focus rotating anode'
_diffrn_radiation_type MoK\a
_diffrn_radiation_wavelength 0.71073
_diffrn_reflns_av_R_equivalents 0.0250
_diffrn_reflns_av_sigmaI/netI 0.0411
_diffrn_reflns_limit_h_max 14
_diffrn_reflns_limit_h_min -14
_diffrn_reflns_limit_k_max 18
_diffrn_reflns_limit_k_min -18
_diffrn_reflns_limit_l_max 19
_diffrn_reflns_limit_l_min -19
_diffrn_reflns_number 20633
_diffrn_reflns_theta_full 27.52
_diffrn_reflns_theta_max 27.52
_diffrn_reflns_theta_min 1.91
_exptl_absorpt_coefficient_mu 3.047
_exptl_absorpt_correction_T_max 0.7504
_exptl_absorpt_correction_T_min 0.5809
_exptl_absorpt_correction_type empirical
_exptl_absorpt_process_details Scalepack
_exptl_crystal_colour yellow
_exptl_crystal_density_diffrn 1.469
_exptl_crystal_description needle
_exptl_crystal_F_000 1074
_exptl_crystal_size_max 0.20
_exptl_crystal_size_mid 0.15
_exptl_crystal_size_min 0.10
_refine_diff_density_max 1.619
_refine_diff_density_min -1.191
_refine_diff_density_rms 0.091
_refine_ls_extinction_method none
_refine_ls_goodness_of_fit_ref 1.019
_refine_ls_hydrogen_treatment 'riding model'
_refine_ls_matrix_type full
_refine_ls_number_parameters 559
_refine_ls_number_reflns 10992
_refine_ls_number_restraints 0
_refine_ls_restrained_S_all 1.019
_refine_ls_R_factor_all 0.0395
_refine_ls_R_factor_gt 0.0303
_refine_ls_shift/su_max 0.020
_refine_ls_shift/su_mean 0.002
_refine_ls_structure_factor_coef Fsqd
_refine_ls_weighting_details 'calc w=1/[\s^2^(Fo^2^)+(0.0428P)^2^+0.3971P] where P=(Fo^2^+2Fc^2^)/3'
_refine_ls_weighting_scheme calc
_refine_ls_wR_factor_gt 0.0712
_refine_ls_wR_factor_ref 0.0748
_reflns_number_gt 9513
_reflns_number_total 10992
_reflns_threshold_expression >2sigma(I)
_cod_data_source_file ja071612nsi20070411_102003.cif
_cod_data_source_block ldq09
_cod_database_code 4109611

loop_
_symmetry_equiv_pos_as_xyz
'x, y, z'
'-x, -y, -z'

loop_
_atom_site_label
_atom_site_type_symbol
_atom_site_fract_x
_atom_site_fract_y
_atom_site_fract_z
_atom_site_U_iso_or_equiv
_atom_site_adp_type
_atom_site_occupancy
_atom_site_symmetry_multiplicity
_atom_site_calc_flag
_atom_site_refinement_flags
Pt1 Pt 0.190328(10) -0.213633(8) 0.141151(7) 0.02852(5) Uani 1 1 d .
P1 P 0.00288(7) -0.21783(6) 0.10371(5) 0.03012(16) Uani 1 1 d .
C1 C 0.1203(3) -0.1695(2) 0.2610(2) 0.0330(7) Uani 1 1 d .
P2 P 0.37920(7) -0.22260(6) 0.18163(5) 0.03090(17) Uani 1 1 d .
C2 C 0.0843(3) -0.1292(2) 0.3297(2) 0.0369(7) Uani 1 1 d .
C3 C 0.0478(3) -0.0775(3) 0.4031(2) 0.0416(8) Uani 1 1 d .
C4 C 0.0167(3) -0.0279(3) 0.4653(2) 0.0445(8) Uani 1 1 d .
C11 C 0.2697(3) -0.2451(2) 0.0134(2) 0.0330(7) Uani 1 1 d .
F12 F 0.2792(2) -0.41141(15) 0.03817(16) 0.0624(7) Uani 1 1 d .
C12 C 0.3037(3) -0.3340(3) -0.0176(2) 0.0433(8) Uani 1 1 d .
F13 F 0.3995(2) -0.4408(2) -0.12629(19) 0.0830(9) Uani 1 1 d .
C13 C 0.3656(3) -0.3512(3) -0.1028(3) 0.0542(11) Uani 1 1 d .
F14 F 0.4575(3) -0.2921(2) -0.24336(16) 0.0887(9) Uani 1 1 d .
C14 C 0.3950(4) -0.2762(3) -0.1608(2) 0.0563(11) Uani 1 1 d .
F15 F 0.3967(3) -0.1125(2) -0.18943(17) 0.0816(8) Uani 1 1 d .
C15 C 0.3644(3) -0.1866(3) -0.1339(2) 0.0515(9) Uani 1 1 d .
F16 F 0.2757(2) -0.08233(15) -0.02651(15) 0.0548(5) Uani 1 1 d .
C16 C 0.3016(3) -0.1727(3) -0.0493(2) 0.0413(8) Uani 1 1 d .
C21 C -0.1276(3) -0.1424(2) 0.1615(2) 0.0396(7) Uani 1 1 d .
H21A H -0.1030 -0.0815 0.1698 0.047 Uiso 1 1 calc R
H21B H -0.1907 -0.1286 0.1222 0.047 Uiso 1 1 calc R
C22 C -0.1826(3) -0.1841(3) 0.2532(2) 0.0474(9) Uani 1 1 d .
H22A H -0.1188 -0.2031 0.2916 0.057 Uiso 1 1 calc R
H22B H -0.2155 -0.2415 0.2451 0.057 Uiso 1 1 calc R
C23 C -0.2837(3) -0.1127(3) 0.3007(3) 0.0515(9) Uani 1 1 d .
H23A H -0.3413 -0.0875 0.2585 0.062 Uiso 1 1 calc R
H23B H -0.3276 -0.1465 0.3528 0.062 Uiso 1 1 calc R
C24 C -0.2407(4) -0.0308(3) 0.3331(3) 0.0615(11) Uani 1 1 d .
H24A H -0.2023 0.0057 0.2802 0.074 Uiso 1 1 calc R
H24B H -0.1779 -0.0564 0.3711 0.074 Uiso 1 1 calc R
C25 C -0.3377(4) 0.0368(3) 0.3867(3) 0.0574(10) Uani 1 1 d .
H25A H -0.3718 0.0024 0.4428 0.069 Uiso 1 1 calc R
H25B H -0.4036 0.0599 0.3509 0.069 Uiso 1 1 calc R
C26 C -0.2872(4) 0.1214(4) 0.4106(3) 0.0682(12) Uani 1 1 d .
H26A H -0.2230 0.0975 0.4477 0.082 Uiso 1 1 calc R
H26B H -0.2496 0.1531 0.3542 0.082 Uiso 1 1 calc R
C27 C -0.3783(4) 0.1938(3) 0.4605(3) 0.0659(12) Uani 1 1 d .
H27A H -0.4358 0.2250 0.4201 0.079 Uiso 1 1 calc R
H27B H -0.4244 0.1609 0.5123 0.079 Uiso 1 1 calc R
C28 C -0.3233(5) 0.2684(4) 0.4946(3) 0.0760(14) Uani 1 1 d .
H28A H -0.2726 0.2370 0.5397 0.091 Uiso 1 1 calc R
H28B H -0.3893 0.3126 0.5264 0.091 Uiso 1 1 calc R
C29 C -0.2470(5) 0.3263(3) 0.4250(3) 0.0719(13) Uani 1 1 d .
H29A H -0.1736 0.2843 0.3997 0.086 Uiso 1 1 calc R
H29B H -0.2930 0.3510 0.3751 0.086 Uiso 1 1 calc R
C30 C -0.2100(5) 0.4089(3) 0.4626(3) 0.0712(13) Uani 1 1 d .
H30A H -0.2821 0.4447 0.4971 0.085 Uiso 1 1 calc R
H30B H -0.1792 0.4521 0.4118 0.085 Uiso 1 1 calc R
C31 C -0.1137(4) 0.3790(3) 0.5236(3) 0.0694(12) Uani 1 1 d .
H31A H -0.1167 0.4300 0.5634 0.083 Uiso 1 1 calc R
H31B H -0.1320 0.3217 0.5621 0.083 Uiso 1 1 calc R
C32 C 0.0116(4) 0.3585(4) 0.4720(3) 0.0681(12) Uani 1 1 d .
H32A H 0.0123 0.3116 0.4284 0.082 Uiso 1 1 calc R
H32B H 0.0318 0.4174 0.4373 0.082 Uiso 1 1 calc R
C33 C 0.1092(4) 0.3207(3) 0.5304(3) 0.0661(12) Uani 1 1 d .
H33A H 0.1016 0.2543 0.5524 0.079 Uiso 1 1 calc R
H33B H 0.0950 0.3581 0.5836 0.079 Uiso 1 1 calc R
C34 C 0.2371(5) 0.3237(3) 0.4827(3) 0.0696(12) Uani 1 1 d .
H34A H 0.2938 0.2938 0.5242 0.084 Uiso 1 1 calc R
H34B H 0.2485 0.3907 0.4693 0.084 Uiso 1 1 calc R
C35 C 0.2698(4) 0.2744(3) 0.3952(3) 0.0596(11) Uani 1 1 d .
H35A H 0.2090 0.3002 0.3556 0.072 Uiso 1 1 calc R
H35B H 0.3487 0.2894 0.3640 0.072 Uiso 1 1 calc R
C36 C 0.2768(4) 0.1676(3) 0.4084(3) 0.0565(10) Uani 1 1 d .
H36A H 0.1989 0.1522 0.4413 0.068 Uiso 1 1 calc R
H36B H 0.3399 0.1411 0.4458 0.068 Uiso 1 1 calc R
C37 C 0.3051(4) 0.1211(3) 0.3196(3) 0.0509(9) Uani 1 1 d .
H37A H 0.2352 0.1390 0.2869 0.061 Uiso 1 1 calc R
H37B H 0.3747 0.1457 0.2821 0.061 Uiso 1 1 calc R
C38 C 0.3336(3) 0.0141(3) 0.3314(3) 0.0470(9) Uani 1 1 d .
H38A H 0.2670 -0.0098 0.3735 0.056 Uiso 1 1 calc R
H38B H 0.4076 -0.0036 0.3594 0.056 Uiso 1 1 calc R
C39 C 0.3517(3) -0.0348(3) 0.2439(2) 0.0447(8) Uani 1 1 d .
H39A H 0.2751 -0.0244 0.2191 0.054 Uiso 1 1 calc R
H39B H 0.4127 -0.0072 0.1991 0.054 Uiso 1 1 calc R
C40 C 0.3934(3) -0.1406(2) 0.2619(2) 0.0387(7) Uani 1 1 d .
H1A H 0.3487 -0.1608 0.3208 0.046 Uiso 1 1 calc R
H1B H 0.4794 -0.1492 0.2690 0.046 Uiso 1 1 calc R
C41 C -0.0375(3) -0.3356(2) 0.1279(2) 0.0360(7) Uani 1 1 d .
C42 C 0.0131(4) -0.3983(3) 0.1916(3) 0.0614(11) Uani 1 1 d .
H42A H 0.0765 -0.3826 0.2179 0.074 Uiso 1 1 calc R
C43 C -0.0272(4) -0.4834(3) 0.2176(4) 0.0795(15) Uani 1 1 d .
H43A H 0.0076 -0.5256 0.2622 0.095 Uiso 1 1 calc R
C44 C -0.1173(4) -0.5073(3) 0.1792(4) 0.0713(13) Uani 1 1 d .
H44A H -0.1436 -0.5667 0.1962 0.086 Uiso 1 1 calc R
C45 C -0.1691(5) -0.4459(3) 0.1168(4) 0.0743(14) Uani 1 1 d .
H45A H -0.2332 -0.4616 0.0912 0.089 Uiso 1 1 calc R
C46 C -0.1283(4) -0.3608(3) 0.0907(3) 0.0642(12) Uani 1 1 d .
H46A H -0.1637 -0.3188 0.0462 0.077 Uiso 1 1 calc R
C51 C -0.0081(3) -0.1859(2) -0.0146(2) 0.0338(7) Uani 1 1 d .
C52 C 0.0329(3) -0.2508(3) -0.0791(2) 0.0433(8) Uani 1 1 d .
H52A H 0.0618 -0.3148 -0.0612 0.052 Uiso 1 1 calc R
C53 C 0.0317(4) -0.2222(3) -0.1698(3) 0.0546(10) Uani 1 1 d .
H53A H 0.0600 -0.2669 -0.2136 0.065 Uiso 1 1 calc R
C54 C -0.0101(3) -0.1301(3) -0.1967(3) 0.0536(10) Uani 1 1 d .
H54A H -0.0095 -0.1109 -0.2588 0.064 Uiso 1 1 calc R
C55 C -0.0524(3) -0.0660(3) -0.1337(3) 0.0488(9) Uani 1 1 d .
H55A H -0.0825 -0.0024 -0.1521 0.059 Uiso 1 1 calc R
C56 C -0.0518(3) -0.0932(2) -0.0430(2) 0.0387(7) Uani 1 1 d .
H56A H -0.0814 -0.0480 0.0002 0.046 Uiso 1 1 calc R
C61 C 0.5030(3) -0.2172(2) 0.0887(2) 0.0368(7) Uani 1 1 d .
C62 C 0.5498(3) -0.2988(3) 0.0435(2) 0.0443(8) Uani 1 1 d .
H62A H 0.5230 -0.3572 0.0651 0.053 Uiso 1 1 calc R
C63 C 0.6354(3) -0.2939(3) -0.0332(3) 0.0522(10) Uani 1 1 d .
H63A H 0.6656 -0.3486 -0.0651 0.063 Uiso 1 1 calc R
C64 C 0.6767(3) -0.2095(3) -0.0630(3) 0.0568(11) Uani 1 1 d .
H64A H 0.7355 -0.2066 -0.1153 0.068 Uiso 1 1 calc R
C65 C 0.6338(3) -0.1303(3) -0.0180(3) 0.0532(10) Uani 1 1 d .
H65A H 0.6636 -0.0728 -0.0387 0.064 Uiso 1 1 calc R
C66 C 0.5471(3) -0.1333(3) 0.0575(2) 0.0451(8) Uani 1 1 d .
H66A H 0.5174 -0.0778 0.0884 0.054 Uiso 1 1 calc R
C71 C 0.4220(3) -0.3363(2) 0.2428(2) 0.0388(7) Uani 1 1 d .
C72 C 0.5305(4) -0.3564(3) 0.2764(3) 0.0570(10) Uani 1 1 d .
H72A H 0.5856 -0.3123 0.2648 0.068 Uiso 1 1 calc R
C73 C 0.5581(5) -0.4414(4) 0.3272(3) 0.0728(14) Uani 1 1 d .
H73A H 0.6318 -0.4549 0.3509 0.087 Uiso 1 1 calc R
C74 C 0.4802(5) -0.5058(3) 0.3435(3) 0.0695(13) Uani 1 1 d .
H74A H 0.4991 -0.5630 0.3793 0.083 Uiso 1 1 calc R
C75 C 0.3762(4) -0.4879(3) 0.3084(4) 0.0737(14) Uani 1 1 d .
H75A H 0.3237 -0.5339 0.3181 0.088 Uiso 1 1 calc R
C76 C 0.3452(4) -0.4027(3) 0.2581(3) 0.0597(11) Uani 1 1 d .
H76A H 0.2714 -0.3905 0.2344 0.072 Uiso 1 1 calc R

loop_
_atom_site_aniso_label
_atom_site_aniso_U_11
_atom_site_aniso_U_22
_atom_site_aniso_U_33
_atom_site_aniso_U_23
_atom_site_aniso_U_13
_atom_site_aniso_U_12
Pt1 0.02948(7) 0.02895(7) 0.02786(7) -0.00386(5) -0.00402(5) -0.00599(5)
P1 0.0299(4) 0.0294(4) 0.0323(4) -0.0032(3) -0.0053(3) -0.0069(3)
C1 0.0314(15) 0.0321(16) 0.0355(17) -0.0066(13) -0.0058(13) -0.0017(12)
P2 0.0294(4) 0.0332(4) 0.0304(4) 0.0000(3) -0.0051(3) -0.0067(3)
C2 0.0319(16) 0.0450(19) 0.0344(17) -0.0045(15) -0.0066(14) -0.0052(14)
C3 0.0347(17) 0.055(2) 0.0370(18) -0.0089(16) -0.0065(14) -0.0067(15)
C4 0.0387(18) 0.060(2) 0.0369(17) -0.0140(17) -0.0082(15) -0.0062(16)
C11 0.0278(15) 0.0396(17) 0.0333(16) -0.0068(14) -0.0068(13) -0.0058(13)
F12 0.0722(15) 0.0420(12) 0.0702(15) -0.0186(11) 0.0201(12) -0.0229(11)
C12 0.0359(18) 0.051(2) 0.046(2) -0.0142(17) 0.0000(15) -0.0160(15)
F13 0.0799(18) 0.0818(18) 0.0895(19) -0.0561(16) 0.0312(15) -0.0321(15)
C13 0.043(2) 0.068(3) 0.057(2) -0.035(2) 0.0071(18) -0.0192(19)
F14 0.0862(19) 0.136(3) 0.0423(13) -0.0326(16) 0.0214(13) -0.0286(18)
C14 0.047(2) 0.090(3) 0.0338(19) -0.017(2) 0.0042(16) -0.018(2)
F15 0.0877(19) 0.093(2) 0.0469(14) 0.0247(14) 0.0104(13) -0.0054(16)
C15 0.048(2) 0.070(3) 0.0340(18) 0.0093(18) -0.0059(16) -0.0086(19)
F16 0.0601(13) 0.0421(12) 0.0528(13) 0.0089(10) 0.0016(10) 0.0003(10)
C16 0.0373(17) 0.050(2) 0.0356(17) -0.0001(15) -0.0097(14) -0.0019(15)
C21 0.0341(17) 0.0428(19) 0.0421(18) -0.0071(15) -0.0030(14) -0.0075(14)
C22 0.0407(19) 0.056(2) 0.045(2) -0.0108(18) 0.0039(16) -0.0133(17)
C23 0.0399(19) 0.066(3) 0.049(2) -0.0113(19) 0.0016(17) -0.0136(18)
C24 0.042(2) 0.075(3) 0.071(3) -0.026(2) -0.013(2) -0.0020(19)
C25 0.052(2) 0.068(3) 0.049(2) -0.009(2) -0.0118(18) 0.005(2)
C26 0.059(3) 0.082(3) 0.064(3) -0.022(2) -0.018(2) 0.006(2)
C27 0.067(3) 0.072(3) 0.053(2) -0.002(2) -0.012(2) 0.004(2)
C28 0.093(4) 0.063(3) 0.068(3) -0.009(2) -0.002(3) -0.008(3)
C29 0.083(3) 0.063(3) 0.065(3) 0.004(2) -0.017(2) 0.003(2)
C30 0.077(3) 0.058(3) 0.076(3) -0.003(2) -0.014(3) 0.001(2)
C31 0.075(3) 0.056(3) 0.070(3) -0.003(2) 0.002(2) -0.003(2)
C32 0.078(3) 0.065(3) 0.055(3) 0.000(2) 0.001(2) -0.010(2)
C33 0.082(3) 0.057(3) 0.055(3) -0.003(2) -0.003(2) -0.008(2)
C34 0.083(3) 0.049(2) 0.078(3) -0.007(2) -0.011(3) -0.013(2)
C35 0.065(3) 0.045(2) 0.066(3) -0.005(2) 0.002(2) -0.0104(19)
C36 0.070(3) 0.046(2) 0.056(2) -0.0084(19) -0.007(2) -0.0137(19)
C37 0.054(2) 0.048(2) 0.051(2) -0.0025(18) -0.0069(18) -0.0135(18)
C38 0.049(2) 0.044(2) 0.050(2) -0.0078(17) -0.0039(17) -0.0160(16)
C39 0.049(2) 0.0426(19) 0.046(2) 0.0015(16) -0.0128(16) -0.0137(16)
C40 0.0364(17) 0.0440(19) 0.0386(17) -0.0045(15) -0.0090(14) -0.0106(14)
C41 0.0355(17) 0.0312(16) 0.0434(18) -0.0014(14) -0.0096(14) -0.0090(13)
C42 0.052(2) 0.059(3) 0.078(3) 0.026(2) -0.030(2) -0.022(2)
C43 0.076(3) 0.061(3) 0.105(4) 0.042(3) -0.039(3) -0.026(2)
C44 0.077(3) 0.039(2) 0.102(4) 0.010(2) -0.018(3) -0.025(2)
C45 0.085(3) 0.054(3) 0.099(4) 0.011(3) -0.040(3) -0.037(2)
C46 0.075(3) 0.048(2) 0.083(3) 0.016(2) -0.043(2) -0.028(2)
C51 0.0300(15) 0.0374(17) 0.0361(16) 0.0008(14) -0.0084(13) -0.0098(13)
C52 0.0424(19) 0.045(2) 0.0425(19) -0.0033(16) -0.0131(15) 0.0003(15)
C53 0.057(2) 0.065(3) 0.041(2) -0.0077(19) -0.0112(18) -0.001(2)
C54 0.050(2) 0.073(3) 0.039(2) 0.0088(19) -0.0130(17) -0.016(2)
C55 0.047(2) 0.042(2) 0.061(2) 0.0173(18) -0.0215(18) -0.0170(16)
C56 0.0342(17) 0.0324(17) 0.053(2) 0.0005(15) -0.0139(15) -0.0093(13)
C61 0.0292(16) 0.0477(19) 0.0342(16) 0.0038(14) -0.0098(13) -0.0074(14)
C62 0.0328(17) 0.057(2) 0.0431(19) -0.0024(17) -0.0052(15) -0.0070(15)
C63 0.0384(19) 0.074(3) 0.041(2) -0.0059(19) -0.0026(16) -0.0022(18)
C64 0.0344(19) 0.090(3) 0.041(2) 0.009(2) -0.0015(16) -0.008(2)
C65 0.043(2) 0.067(3) 0.048(2) 0.012(2) -0.0049(17) -0.0176(19)
C66 0.0396(19) 0.050(2) 0.045(2) 0.0070(16) -0.0092(16) -0.0105(16)
C71 0.0399(18) 0.0381(18) 0.0348(17) 0.0018(14) -0.0040(14) -0.0002(14)
C72 0.052(2) 0.054(2) 0.066(3) 0.006(2) -0.027(2) -0.0004(18)
C73 0.079(3) 0.068(3) 0.066(3) 0.005(2) -0.031(3) 0.021(3)
C74 0.082(3) 0.047(2) 0.061(3) 0.016(2) 0.004(2) 0.016(2)
C75 0.065(3) 0.047(2) 0.095(4) 0.023(2) 0.006(3) -0.003(2)
C76 0.048(2) 0.047(2) 0.078(3) 0.015(2) -0.006(2) -0.0055(18)

loop_
_atom_type_symbol
_atom_type_description
_atom_type_scat_dispersion_real
_atom_type_scat_dispersion_imag
_atom_type_scat_source
C C 0.0033 0.0016 'International Tables Vol C Tables 4.2.6.8 and 6.1.1.4'
H H 0.0000 0.0000 'International Tables Vol C Tables 4.2.6.8 and 6.1.1.4'
P P 0.1023 0.0942 'International Tables Vol C Tables 4.2.6.8 and 6.1.1.4'
F F 0.0171 0.0103 'International Tables Vol C Tables 4.2.6.8 and 6.1.1.4'
Pt Pt -1.7033 8.3905 'International Tables Vol C Tables 4.2.6.8 and 6.1.1.4'

loop_
_geom_angle_atom_site_label_1
_geom_angle_atom_site_label_2
_geom_angle_atom_site_label_3
_geom_angle
_geom_angle_site_symmetry_3
C1 Pt1 C11 173.60(12) .
C1 Pt1 P1 92.55(9) .
C11 Pt1 P1 90.16(9) .
C1 Pt1 P2 88.16(9) .
C11 Pt1 P2 89.61(9) .
P1 Pt1 P2 175.33(3) .
C1 Pt1 Pt1 10.60(9) 2_556
C11 Pt1 Pt1 163.00(9) 2_556
P1 Pt1 Pt1 96.503(19) 2_556
P2 Pt1 Pt1 85.00(2) 2_556
C41 P1 C51 105.94(15) .
C41 P1 C21 103.14(15) .
C51 P1 C21 103.07(16) .
C41 P1 Pt1 111.18(11) .
C51 P1 Pt1 114.15(10) .
C21 P1 Pt1 118.08(11) .
C2 C1 Pt1 169.6(3) .
C61 P2 C40 107.76(16) .
C61 P2 C71 103.44(15) .
C40 P2 C71 101.17(16) .
C61 P2 Pt1 115.71(11) .
C40 P2 Pt1 116.52(11) .
C71 P2 Pt1 110.51(12) .
C1 C2 C3 175.2(4) .
C4 C3 C2 176.8(4) .
C3 C4 C4 179.3(5) 2_556
C12 C11 C16 113.8(3) .
C12 C11 Pt1 126.7(3) .
C16 C11 Pt1 119.4(2) .
F12 C12 C11 119.5(3) .
F12 C12 C13 116.5(3) .
C11 C12 C13 123.9(4) .
F13 C13 C14 121.0(3) .
F13 C13 C12 120.0(4) .
C14 C13 C12 119.0(4) .
F14 C14 C15 120.7(4) .
F14 C14 C13 119.5(4) .
C15 C14 C13 119.8(3) .
F15 C15 C14 120.3(3) .
F15 C15 C16 120.4(4) .
C14 C15 C16 119.3(4) .
F16 C16 C15 116.2(3) .
F16 C16 C11 119.6(3) .
C15 C16 C11 124.1(3) .
C22 C21 P1 115.3(3) .
C21 C22 C23 111.7(3) .
C24 C23 C22 114.3(3) .
C23 C24 C25 115.4(3) .
C24 C25 C26 111.5(4) .
C27 C26 C25 115.0(4) .
C28 C27 C26 113.6(4) .
C27 C28 C29 116.9(4) .
C30 C29 C28 113.5(4) .
C29 C30 C31 113.6(4) .
C32 C31 C30 113.1(4) .
C33 C32 C31 114.6(4) .
C32 C33 C34 114.5(4) .
C33 C34 C35 114.7(4) .
C36 C35 C34 113.9(4) .
C35 C36 C37 112.5(4) .
C38 C37 C36 113.2(3) .
C37 C38 C39 114.3(3) .
C40 C39 C38 109.9(3) .
C39 C40 P2 120.0(2) .
C46 C41 C42 118.2(3) .
C46 C41 P1 120.9(3) .
C42 C41 P1 120.5(3) .
C43 C42 C41 120.7(4) .
C44 C43 C42 120.1(4) .
C45 C44 C43 120.0(4) .
C44 C45 C46 119.7(4) .
C41 C46 C45 121.3(4) .
C52 C51 C56 118.4(3) .
C52 C51 P1 121.6(3) .
C56 C51 P1 119.9(3) .
C51 C52 C53 120.1(4) .
C54 C53 C52 120.6(4) .
C55 C54 C53 119.7(4) .
C54 C55 C56 120.5(4) .
C55 C56 C51 120.6(3) .
C66 C61 C62 118.9(3) .
C66 C61 P2 122.2(3) .
C62 C61 P2 118.7(3) .
C63 C62 C61 119.7(4) .
C62 C63 C64 120.0(4) .
C65 C64 C63 120.6(4) .
C64 C65 C66 120.2(4) .
C65 C66 C61 120.5(4) .
C76 C71 C72 119.2(4) .
C76 C71 P2 120.1(3) .
C72 C71 P2 120.7(3) .
C71 C72 C73 119.6(4) .
C74 C73 C72 120.7(4) .
C75 C74 C73 119.9(4) .
C74 C75 C76 120.8(5) .
C71 C76 C75 119.7(4) .

loop_
_geom_bond_atom_site_label_1
_geom_bond_atom_site_label_2
_geom_bond_distance
_geom_bond_site_symmetry_2
Pt1 C1 1.976(3) .
Pt1 C11 2.052(3) .
Pt1 P1 2.3123(8) .
Pt1 P2 2.3144(8) .
Pt1 Pt1 12.7798(3) 2_556
P1 C41 1.814(3) .
P1 C51 1.818(3) .
P1 C21 1.834(3) .
C1 C2 1.218(4) .
P2 C61 1.822(3) .
P2 C40 1.822(3) .
P2 C71 1.824(3) .
C2 C3 1.367(5) .
C3 C4 1.209(5) .
C4 C4 1.351(7) 2_556
C11 C12 1.378(5) .
C11 C16 1.386(5) .
F12 C12 1.362(4) .
C12 C13 1.386(5) .
F13 C13 1.347(5) .
C13 C14 1.368(6) .
F14 C14 1.350(4) .
C14 C15 1.362(6) .
F15 C15 1.349(5) .
C15 C16 1.373(5) .
F16 C16 1.351(4) .
C21 C22 1.528(5) .
C22 C23 1.539(5) .
C23 C24 1.505(6) .
C24 C25 1.524(5) .
C25 C26 1.530(6) .
C26 C27 1.504(6) .
C27 C28 1.505(7) .
C28 C29 1.523(7) .
C29 C30 1.518(7) .
C30 C31 1.528(7) .
C31 C32 1.505(6) .
C32 C33 1.527(7) .
C33 C34 1.520(6) .
C34 C35 1.527(6) .
C35 C36 1.517(6) .
C36 C37 1.525(5) .
C37 C38 1.514(5) .
C38 C39 1.530(5) .
C39 C40 1.524(5) .
C41 C46 1.373(5) .
C41 C42 1.378(5) .
C42 C43 1.376(6) .
C43 C44 1.368(7) .
C44 C45 1.361(7) .
C45 C46 1.379(6) .
C51 C52 1.388(5) .
C51 C56 1.391(5) .
C52 C53 1.392(5) .
C53 C54 1.371(6) .
C54 C55 1.366(6) .
C55 C56 1.386(5) .
C61 C66 1.392(5) .
C61 C62 1.400(5) .
C62 C63 1.389(5) .
C63 C64 1.381(6) .
C64 C65 1.363(6) .
C65 C66 1.381(5) .
C71 C76 1.380(5) .
C71 C72 1.388(5) .
C72 C73 1.391(6) .
C73 C74 1.366(7) .
C74 C75 1.353(7) .
C75 C76 1.396(6) .

loop_
_geom_torsion_atom_site_label_1
_geom_torsion_atom_site_label_2
_geom_torsion_atom_site_label_3
_geom_torsion_atom_site_label_4
_geom_torsion
_geom_torsion_site_symmetry_1
_geom_torsion_site_symmetry_4
C1 Pt1 P1 C41 -94.99(15) . .
C11 Pt1 P1 C41 90.81(15) . .
P2 Pt1 P1 C41 3.6(4) . .
Pt1 Pt1 P1 C41 -104.86(12) 2_556 .
C1 Pt1 P1 C51 145.24(15) . .
C11 Pt1 P1 C51 -28.96(15) . .
P2 Pt1 P1 C51 -116.2(3) . .
Pt1 Pt1 P1 C51 135.37(12) 2_556 .
C1 Pt1 P1 C21 23.89(16) . .
C11 Pt1 P1 C21 -150.31(16) . .
P2 Pt1 P1 C21 122.5(3) . .
Pt1 Pt1 P1 C21 14.02(13) 2_556 .
C11 Pt1 C1 C2 1(2) . .
P1 Pt1 C1 C2 -113.9(16) . .
P2 Pt1 C1 C2 70.8(16) . .
Pt1 Pt1 C1 C2 -1.6(12) 2_556 .
C1 Pt1 P2 C61 -157.31(16) . .
C11 Pt1 P2 C61 16.68(16) . .
P1 Pt1 P2 C61 103.9(3) . .
Pt1 Pt1 P2 C61 -147.18(13) 2_556 .
C1 Pt1 P2 C40 -29.11(16) . .
C11 Pt1 P2 C40 144.89(16) . .
P1 Pt1 P2 C40 -127.9(3) . .
Pt1 Pt1 P2 C40 -18.97(13) 2_556 .
C1 Pt1 P2 C71 85.59(15) . .
C11 Pt1 P2 C71 -100.42(15) . .
P1 Pt1 P2 C71 -13.2(4) . .
Pt1 Pt1 P2 C71 95.72(11) 2_556 .
Pt1 C1 C2 C3 3(6) . .
C1 C2 C3 C4 11(10) . .
C2 C3 C4 C4 -57(58) . 2_556
C1 Pt1 C11 C12 159.3(10) . .
P1 Pt1 C11 C12 -85.7(3) . .
P2 Pt1 C11 C12 89.7(3) . .
Pt1 Pt1 C11 C12 161.0(2) 2_556 .
C1 Pt1 C11 C16 -16.1(12) . .
P1 Pt1 C11 C16 99.0(3) . .
P2 Pt1 C11 C16 -85.7(3) . .
Pt1 Pt1 C11 C16 -14.4(5) 2_556 .
C16 C11 C12 F12 179.0(3) . .
Pt1 C11 C12 F12 3.4(5) . .
C16 C11 C12 C13 0.9(5) . .
Pt1 C11 C12 C13 -174.7(3) . .
F12 C12 C13 F13 -0.8(5) . .
C11 C12 C13 F13 177.4(3) . .
F12 C12 C13 C14 -178.5(3) . .
C11 C12 C13 C14 -0.3(6) . .
F13 C13 C14 F14 0.9(6) . .
C12 C13 C14 F14 178.6(4) . .
F13 C13 C14 C15 -177.0(4) . .
C12 C13 C14 C15 0.6(6) . .
F14 C14 C15 F15 -0.3(6) . .
C13 C14 C15 F15 177.7(4) . .
F14 C14 C15 C16 -179.5(3) . .
C13 C14 C15 C16 -1.5(6) . .
F15 C15 C16 F16 -0.1(5) . .
C14 C15 C16 F16 179.1(3) . .
F15 C15 C16 C11 -177.0(3) . .
C14 C15 C16 C11 2.2(6) . .
C12 C11 C16 F16 -178.6(3) . .
Pt1 C11 C16 F16 -2.6(4) . .
C12 C11 C16 C15 -1.8(5) . .
Pt1 C11 C16 C15 174.1(3) . .
C41 P1 C21 C22 39.2(3) . .
C51 P1 C21 C22 149.3(3) . .
Pt1 P1 C21 C22 -83.8(3) . .
P1 C21 C22 C23 174.7(3) . .
C21 C22 C23 C24 -70.3(5) . .
C22 C23 C24 C25 -175.5(4) . .
C23 C24 C25 C26 -175.7(4) . .
C24 C25 C26 C27 177.8(4) . .
C25 C26 C27 C28 171.6(4) . .
C26 C27 C28 C29 57.8(6) . .
C27 C28 C29 C30 171.7(4) . .
C28 C29 C30 C31 72.6(6) . .
C29 C30 C31 C32 80.7(6) . .
C30 C31 C32 C33 -175.3(4) . .
C31 C32 C33 C34 -165.1(4) . .
C32 C33 C34 C35 -54.4(6) . .
C33 C34 C35 C36 -68.1(6) . .
C34 C35 C36 C37 177.9(4) . .
C35 C36 C37 C38 170.1(4) . .
C36 C37 C38 C39 175.0(3) . .
C37 C38 C39 C40 173.8(3) . .
C38 C39 C40 P2 161.4(2) . .
C61 P2 C40 C39 79.0(3) . .
C71 P2 C40 C39 -172.8(3) . .
Pt1 P2 C40 C39 -53.0(3) . .
C51 P1 C41 C46 -38.6(4) . .
C21 P1 C41 C46 69.4(4) . .
Pt1 P1 C41 C46 -163.1(3) . .
C51 P1 C41 C42 148.6(3) . .
C21 P1 C41 C42 -103.5(3) . .
Pt1 P1 C41 C42 24.0(3) . .
C46 C41 C42 C43 -0.5(7) . .
P1 C41 C42 C43 172.5(4) . .
C41 C42 C43 C44 0.9(8) . .
C42 C43 C44 C45 -1.5(9) . .
C43 C44 C45 C46 1.7(9) . .
C42 C41 C46 C45 0.7(7) . .
P1 C41 C46 C45 -172.3(4) . .
C44 C45 C46 C41 -1.3(8) . .
C41 P1 C51 C52 -41.3(3) . .
C21 P1 C51 C52 -149.3(3) . .
Pt1 P1 C51 C52 81.3(3) . .
C41 P1 C51 C56 142.6(3) . .
C21 P1 C51 C56 34.6(3) . .
Pt1 P1 C51 C56 -94.8(3) . .
C56 C51 C52 C53 1.1(5) . .
P1 C51 C52 C53 -175.1(3) . .
C51 C52 C53 C54 -0.1(6) . .
C52 C53 C54 C55 -0.9(6) . .
C53 C54 C55 C56 1.0(6) . .
C54 C55 C56 C51 0.0(5) . .
C52 C51 C56 C55 -1.0(5) . .
P1 C51 C56 C55 175.2(3) . .
C40 P2 C61 C66 -35.6(3) . .
C71 P2 C61 C66 -142.2(3) . .
Pt1 P2 C61 C66 96.9(3) . .
C40 P2 C61 C62 148.8(3) . .
C71 P2 C61 C62 42.2(3) . .
Pt1 P2 C61 C62 -78.8(3) . .
C66 C61 C62 C63 -2.4(5) . .
P2 C61 C62 C63 173.4(3) . .
C61 C62 C63 C64 1.9(6) . .
C62 C63 C64 C65 -0.2(6) . .
C63 C64 C65 C66 -0.8(6) . .
C64 C65 C66 C61 0.3(6) . .
C62 C61 C66 C65 1.4(5) . .
P2 C61 C66 C65 -174.3(3) . .
C61 P2 C71 C76 -123.9(3) . .
C40 P2 C71 C76 124.6(3) . .
Pt1 P2 C71 C76 0.5(3) . .
C61 P2 C71 C72 57.7(3) . .
C40 P2 C71 C72 -53.9(3) . .
Pt1 P2 C71 C72 -177.9(3) . .
C76 C71 C72 C73 -2.1(6) . .
P2 C71 C72 C73 176.4(3) . .
C71 C72 C73 C74 0.8(7) . .
C72 C73 C74 C75 1.4(7) . .
C73 C74 C75 C76 -2.2(8) . .
C72 C71 C76 C75 1.3(6) . .
P2 C71 C76 C75 -177.2(3) . .
C74 C75 C76 C71 0.9(7) . .
